data_7242483
loop_
_publ_author_name
'Angpanitcharoen, Phakpoom'
'Lamb, Jessica V.'
'Buffet, Jean-Charles'
'Turner, Zo\"e R.'
'O'Hare, Dermot'

_publ_section_title
;
 Synthesis of zirconocene complexes and their use in slurry-phase
 polymerisation of ethylene
;
_journal_issue 19
_journal_name_full 'RSC Advances'
_journal_page_first 11529
_journal_page_last 11535
_journal_paper_doi 10.1039/D1RA01912K
_journal_volume 11
_journal_year 2021
_chemical_formula_moiety 'C32 H42 Br2 Zr'
_chemical_formula_sum 'C32 H42 Br2 Zr'
_chemical_formula_weight 677.69
_space_group_crystal_system orthorhombic
_space_group_IT_number 61
_space_group_name_Hall '-P 2ac 2ab'
_space_group_name_H-M_alt 'P b c a'
_atom_sites_solution_hydrogens geom
_audit_creation_method SHELXL-2014
_audit_update_record
;
2021-01-22 deposited with the CCDC.	2021-03-11 downloaded from the CCDC.
;
_cell_angle_alpha 90
_cell_angle_beta 90
_cell_angle_gamma 90
_cell_formula_units_Z 8
_cell_length_a 16.04490(10)
_cell_length_b 17.54360(10)
_cell_length_c 20.44350(10)
_cell_measurement_reflns_used 36464
_cell_measurement_temperature 150(2)
_cell_measurement_theta_max 74.4956
_cell_measurement_theta_min 3.3196
_cell_volume 5754.54(6)
_computing_cell_refinement
;
CrysAlisPro, Agilent Technologies,
Version 1.171.35.21 (release 20-01-2012 CrysAlis171 .NET)
(compiled Jan 23 2012,18:06:46)
;
_computing_data_collection
;
CrysAlisPro, Agilent Technologies,
Version 1.171.35.21 (release 20-01-2012 CrysAlis171 .NET)
(compiled Jan 23 2012,18:06:46)
;
_computing_data_reduction
;
CrysAlisPro, Agilent Technologies,
Version 1.171.35.21 (release 20-01-2012 CrysAlis171 .NET)
(compiled Jan 23 2012,18:06:46)
;
_computing_molecular_graphics
;
Burnett, M. N.; Johnson, C. K. 
ORTEP-III Report ORNL-6895. 
Oak Ridge National Laboratory, Tennessee, USA 1996.
;
_computing_structure_refinement 'SHELXL-2014 (Sheldrick, 2014)'
_computing_structure_solution
;
Superflip
Palatinus, L.; Chapuis, G. J. Appl. Cryst. 2007, 40, 786-790.
;
_diffrn_ambient_temperature 150(2)
_diffrn_detector_area_resol_mean 10.4102
_diffrn_measured_fraction_theta_full 1.000
_diffrn_measured_fraction_theta_max 1.000
_diffrn_measurement_device_type 'SuperNova, Dual, Cu at zero, Atlas'
_diffrn_measurement_method '\w scans'
_diffrn_radiation_monochromator mirror
_diffrn_radiation_source 'SuperNova (Cu) X-ray Source'
_diffrn_radiation_type CuK\a
_diffrn_radiation_wavelength 1.54184
_diffrn_reflns_av_R_equivalents 0.0294
_diffrn_reflns_av_unetI/netI 0.0125
_diffrn_reflns_Laue_measured_fraction_full 1.000
_diffrn_reflns_Laue_measured_fraction_max 1.000
_diffrn_reflns_limit_h_max 19
_diffrn_reflns_limit_h_min -20
_diffrn_reflns_limit_k_max 21
_diffrn_reflns_limit_k_min -21
_diffrn_reflns_limit_l_max 19
_diffrn_reflns_limit_l_min -25
_diffrn_reflns_number 68408
_diffrn_reflns_point_group_measured_fraction_full 1.000
_diffrn_reflns_point_group_measured_fraction_max 1.000
_diffrn_reflns_theta_full 67.684
_diffrn_reflns_theta_max 74.496
_diffrn_reflns_theta_min 4.315
_exptl_absorpt_coefficient_mu 6.507
_exptl_absorpt_correction_T_max 1.00000
_exptl_absorpt_correction_T_min 0.63674
_exptl_absorpt_correction_type multi-scan
_exptl_absorpt_process_details
;
CrysAlisPro 1.171.38.41 (Rigaku Oxford Diffraction, 2015)
Empirical absorption correction using spherical harmonics,
 implemented in SCALE3 ABSPACK scaling algorithm.
;
_exptl_crystal_colour orange
_exptl_crystal_density_diffrn 1.564
_exptl_crystal_description rod
_exptl_crystal_F_000 2752
_exptl_crystal_size_max 0.158
_exptl_crystal_size_mid 0.078
_exptl_crystal_size_min 0.047
_refine_diff_density_max 1.860
_refine_diff_density_min -0.622
_refine_diff_density_rms 0.085
_refine_ls_extinction_method none
_refine_ls_goodness_of_fit_ref 1.041
_refine_ls_hydrogen_treatment constr
_refine_ls_matrix_type full
_refine_ls_number_parameters 328
_refine_ls_number_reflns 5883
_refine_ls_number_restraints 0
_refine_ls_restrained_S_all 1.041
_refine_ls_R_factor_all 0.0314
_refine_ls_R_factor_gt 0.0293
_refine_ls_shift/su_max 0.001
_refine_ls_shift/su_mean 0.000
_refine_ls_structure_factor_coef Fsqd
_refine_ls_weighting_details 'w=1/[\s^2^(Fo^2^)+(0.0443P)^2^+8.4354P] where P=(Fo^2^+2Fc^2^)/3'
_refine_ls_weighting_scheme calc
_refine_ls_wR_factor_gt 0.0774
_refine_ls_wR_factor_ref 0.0794
_reflns_Friedel_coverage 0.000
_reflns_number_gt 5511
_reflns_number_total 5883
_reflns_threshold_expression 'I > 2\s(I)'
_cod_data_source_file d1ra01912k2.cif
_cod_data_source_block 012ZRT16
_cod_original_cell_volume 5754.55(6)
_cod_database_code 7242483
_shelx_space_group_comment
;
The symmetry employed for this shelxl refinement is uniquely defined
by the following loop, which should always be used as a source of
symmetry information in preference to the above space-group names.
They are only intended as comments.
;
_shelx_estimated_absorpt_t_min 0.426
_shelx_estimated_absorpt_t_max 0.750
_shelxl_version_number 2014-3

loop_
_space_group_symop_operation_xyz
'x, y, z'
'-x+1/2, -y, z+1/2'
'-x, y+1/2, -z+1/2'
'x+1/2, -y+1/2, -z'
'-x, -y, -z'
'x-1/2, y, -z-1/2'
'x, -y-1/2, z-1/2'
'-x-1/2, y-1/2, z'

loop_
_atom_site_label
_atom_site_type_symbol
_atom_site_fract_x
_atom_site_fract_y
_atom_site_fract_z
_atom_site_U_iso_or_equiv
_atom_site_adp_type
_atom_site_occupancy
_atom_site_site_symmetry_order
_atom_site_calc_flag
_atom_site_refinement_flags_posn
_atom_site_refinement_flags_adp
_atom_site_refinement_flags_occupancy
_atom_site_disorder_assembly
_atom_site_disorder_group
C1 C 0.23411(15) 0.19218(14) 0.14267(12) 0.0242(5) Uani 1 1 d . . . . .
H1 H 0.2207 0.1401 0.1499 0.029 Uiso 1 1 calc R U . . .
C2 C 0.31509(16) 0.22465(15) 0.14378(12) 0.0254(5) Uani 1 1 d . . . . .
C3 C 0.30875(15) 0.30465(15) 0.14121(11) 0.0234(5) Uani 1 1 d . . . . .
C4 C 0.17670(17) 0.39311(15) 0.12394(12) 0.0270(5) Uani 1 1 d . . . . .
C5 C 0.09301(17) 0.38913(16) 0.10694(13) 0.0302(5) Uani 1 1 d . . . . .
C6 C 0.05262(16) 0.31753(16) 0.09477(12) 0.0288(5) Uani 1 1 d . . . . .
C7 C 0.09248(15) 0.24955(15) 0.10609(12) 0.0252(5) Uani 1 1 d . . . . .
C8 C 0.17631(15) 0.25206(15) 0.12863(11) 0.0227(5) Uani 1 1 d . . . . .
C9 C 0.22102(15) 0.32280(14) 0.13253(11) 0.0220(5) Uani 1 1 d . . . . .
C10 C 0.39445(18) 0.17936(17) 0.14086(14) 0.0350(6) Uani 1 1 d . . . . .
H10A H 0.4113 0.1729 0.0951 0.052 Uiso 1 1 calc R U . . .
H10B H 0.3855 0.1292 0.1608 0.052 Uiso 1 1 calc R U . . .
H10C H 0.4384 0.2064 0.1648 0.052 Uiso 1 1 calc R U . . .
C11 C 0.38305(16) 0.35567(16) 0.13308(13) 0.0310(5) Uani 1 1 d . . . . .
H11A H 0.4324 0.3315 0.1535 0.037 Uiso 1 1 calc R U . . .
H11B H 0.3727 0.4047 0.1556 0.037 Uiso 1 1 calc R U . . .
C12 C 0.2195(2) 0.46898(16) 0.13120(16) 0.0382(6) Uani 1 1 d . . . . .
H12A H 0.1966 0.5050 0.0993 0.057 Uiso 1 1 calc R U . . .
H12B H 0.2794 0.4628 0.1235 0.057 Uiso 1 1 calc R U . . .
H12C H 0.2104 0.4886 0.1755 0.057 Uiso 1 1 calc R U . . .
C13 C 0.0421(2) 0.46088(19) 0.09816(17) 0.0448(7) Uani 1 1 d . . . . .
H13A H 0.0694 0.5032 0.1210 0.067 Uiso 1 1 calc R U . . .
H13B H -0.0138 0.4531 0.1163 0.067 Uiso 1 1 calc R U . . .
H13C H 0.0378 0.4729 0.0515 0.067 Uiso 1 1 calc R U . . .
C14 C -0.03559(19) 0.3183(2) 0.06845(15) 0.0398(7) Uani 1 1 d . . . . .
H14A H -0.0501 0.2673 0.0524 0.060 Uiso 1 1 calc R U . . .
H14B H -0.0396 0.3551 0.0325 0.060 Uiso 1 1 calc R U . . .
H14C H -0.0742 0.3329 0.1034 0.060 Uiso 1 1 calc R U . . .
C15 C 0.05331(18) 0.17371(17) 0.08866(14) 0.0349(6) Uani 1 1 d . . . . .
H15A H -0.0014 0.1696 0.1097 0.052 Uiso 1 1 calc R U . . .
H15B H 0.0893 0.1322 0.1040 0.052 Uiso 1 1 calc R U . . .
H15C H 0.0467 0.1702 0.0411 0.052 Uiso 1 1 calc R U . . .
C16 C 0.08514(15) 0.26007(15) 0.26351(12) 0.0233(5) Uani 1 1 d . . . . .
H16 H 0.0554 0.2732 0.2250 0.028 Uiso 1 1 calc R U . . .
C17 C 0.11252(15) 0.18576(14) 0.28160(12) 0.0240(5) Uani 1 1 d . . . . .
C18 C 0.16016(15) 0.19085(13) 0.33935(12) 0.0229(5) Uani 1 1 d . . . . .
C19 C 0.19341(16) 0.30689(15) 0.41627(12) 0.0263(5) Uani 1 1 d . . . . .
C20 C 0.17228(19) 0.38265(16) 0.42557(13) 0.0323(6) Uani 1 1 d . . . . .
C21 C 0.12080(19) 0.42351(15) 0.37998(14) 0.0337(6) Uani 1 1 d . . . . .
C22 C 0.09291(17) 0.39007(14) 0.32347(13) 0.0287(5) Uani 1 1 d . . . . .
C23 C 0.11066(15) 0.31126(13) 0.31395(12) 0.0220(4) Uani 1 1 d . . . . .
C24 C 0.15924(14) 0.26948(13) 0.36029(11) 0.0211(5) Uani 1 1 d . . . . .
C25 C 0.0865(2) 0.11177(16) 0.25010(14) 0.0348(6) Uani 1 1 d . . . . .
H25A H 0.1361 0.0817 0.2395 0.052 Uiso 1 1 calc R U . . .
H25B H 0.0553 0.1225 0.2099 0.052 Uiso 1 1 calc R U . . .
H25C H 0.0511 0.0830 0.2804 0.052 Uiso 1 1 calc R U . . .
C26 C 0.18730(18) 0.12173(16) 0.37735(14) 0.0322(6) Uani 1 1 d . . . . .
H26A H 0.2413 0.1321 0.3990 0.039 Uiso 1 1 calc R U . . .
H26B H 0.1950 0.0782 0.3471 0.039 Uiso 1 1 calc R U . . .
C27 C 0.25151(19) 0.26451(19) 0.46114(14) 0.0364(6) Uani 1 1 d . . . . .
H27A H 0.2798 0.3008 0.4901 0.055 Uiso 1 1 calc R U . . .
H27B H 0.2930 0.2370 0.4351 0.055 Uiso 1 1 calc R U . . .
H27C H 0.2196 0.2281 0.4875 0.055 Uiso 1 1 calc R U . . .
C28 C 0.2056(3) 0.4265(2) 0.48385(16) 0.0536(9) Uani 1 1 d . . . . .
H28A H 0.2302 0.3908 0.5153 0.080 Uiso 1 1 calc R U . . .
H28B H 0.1598 0.4543 0.5048 0.080 Uiso 1 1 calc R U . . .
H28C H 0.2482 0.4626 0.4692 0.080 Uiso 1 1 calc R U . . .
C29 C 0.0984(3) 0.50555(17) 0.39439(19) 0.0506(9) Uani 1 1 d . . . . .
H29A H 0.0608 0.5247 0.3604 0.076 Uiso 1 1 calc R U . . .
H29B H 0.1493 0.5365 0.3951 0.076 Uiso 1 1 calc R U . . .
H29C H 0.0707 0.5086 0.4370 0.076 Uiso 1 1 calc R U . . .
C30 C 0.04538(19) 0.43235(17) 0.27128(16) 0.0393(7) Uani 1 1 d . . . . .
H30A H -0.0007 0.4605 0.2914 0.059 Uiso 1 1 calc R U . . .
H30B H 0.0231 0.3959 0.2394 0.059 Uiso 1 1 calc R U . . .
H30C H 0.0828 0.4681 0.2491 0.059 Uiso 1 1 calc R U . . .
C31 C 0.4006(2) 0.3705(2) 0.06057(16) 0.0503(9) Uani 1 1 d . . . . .
H31A H 0.4113 0.3219 0.0384 0.075 Uiso 1 1 calc R U . . .
H31B H 0.4495 0.4036 0.0563 0.075 Uiso 1 1 calc R U . . .
H31C H 0.3522 0.3954 0.0406 0.075 Uiso 1 1 calc R U . . .
C32 C 0.1218(2) 0.10144(19) 0.42898(17) 0.0443(7) Uani 1 1 d . . . . .
H32A H 0.1146 0.1445 0.4590 0.066 Uiso 1 1 calc R U . . .
H32B H 0.1402 0.0565 0.4536 0.066 Uiso 1 1 calc R U . . .
H32C H 0.0687 0.0903 0.4074 0.066 Uiso 1 1 calc R U . . .
Br1 Br 0.30194(2) 0.39367(2) 0.28424(2) 0.03259(8) Uani 1 1 d . . . . .
Br2 Br 0.35476(2) 0.18497(2) 0.29698(2) 0.03623(9) Uani 1 1 d . . . . .
Zr1 Zr 0.23545(2) 0.26555(2) 0.24664(2) 0.01840(7) Uani 1 1 d . . . . .

loop_
_atom_site_aniso_label
_atom_site_aniso_U_11
_atom_site_aniso_U_22
_atom_site_aniso_U_33
_atom_site_aniso_U_23
_atom_site_aniso_U_13
_atom_site_aniso_U_12
C1 0.0234(12) 0.0255(12) 0.0237(11) -0.0039(9) 0.0006(9) 0.0007(9)
C2 0.0223(11) 0.0331(13) 0.0207(11) -0.0034(9) 0.0005(9) 0.0038(10)
C3 0.0190(11) 0.0328(12) 0.0183(10) -0.0002(9) 0.0012(8) -0.0014(9)
C4 0.0313(13) 0.0267(12) 0.0232(12) 0.0030(9) -0.0005(10) 0.0012(10)
C5 0.0319(13) 0.0356(14) 0.0230(12) 0.0025(10) -0.0028(10) 0.0080(11)
C6 0.0245(12) 0.0424(14) 0.0195(11) -0.0012(10) -0.0023(9) 0.0032(10)
C7 0.0228(11) 0.0356(12) 0.0172(10) -0.0019(9) 0.0004(9) -0.0020(10)
C8 0.0216(11) 0.0288(12) 0.0179(11) -0.0014(9) 0.0008(9) -0.0012(9)
C9 0.0198(11) 0.0289(12) 0.0172(10) 0.0007(9) 0.0015(8) -0.0012(9)
C10 0.0269(13) 0.0425(15) 0.0355(14) -0.0063(12) 0.0018(11) 0.0095(11)
C11 0.0237(12) 0.0388(14) 0.0305(13) -0.0020(11) 0.0031(10) -0.0075(11)
C12 0.0396(15) 0.0275(13) 0.0475(17) 0.0084(12) 0.0000(13) -0.0009(12)
C13 0.0462(18) 0.0429(17) 0.0452(17) 0.0043(14) -0.0101(14) 0.0164(14)
C14 0.0281(14) 0.0561(19) 0.0351(15) -0.0003(13) -0.0073(12) 0.0050(13)
C15 0.0274(13) 0.0426(15) 0.0346(14) -0.0064(12) -0.0048(11) -0.0059(11)
C16 0.0166(11) 0.0337(13) 0.0196(11) 0.0017(9) 0.0007(9) -0.0001(9)
C17 0.0203(11) 0.0257(12) 0.0260(12) -0.0025(9) 0.0037(9) -0.0041(9)
C18 0.0214(11) 0.0229(11) 0.0244(11) 0.0033(9) 0.0025(9) -0.0006(9)
C19 0.0241(12) 0.0355(13) 0.0192(11) 0.0013(10) 0.0030(9) -0.0077(10)
C20 0.0387(15) 0.0332(14) 0.0251(12) -0.0043(10) 0.0089(11) -0.0143(11)
C21 0.0407(15) 0.0238(12) 0.0365(14) -0.0014(10) 0.0166(12) -0.0058(11)
C22 0.0280(12) 0.0264(12) 0.0316(13) 0.0045(10) 0.0112(10) 0.0029(10)
C23 0.0188(10) 0.0250(11) 0.0222(11) 0.0025(9) 0.0023(9) 0.0005(9)
C24 0.0189(10) 0.0252(12) 0.0192(10) 0.0025(9) 0.0015(9) -0.0024(8)
C25 0.0353(15) 0.0309(14) 0.0382(15) -0.0069(11) 0.0031(11) -0.0118(12)
C26 0.0335(14) 0.0280(13) 0.0352(14) 0.0100(11) 0.0021(11) 0.0019(10)
C27 0.0305(13) 0.0554(19) 0.0234(13) 0.0022(12) -0.0036(11) -0.0048(12)
C28 0.078(3) 0.0480(19) 0.0350(16) -0.0127(14) 0.0033(16) -0.0242(18)
C29 0.067(2) 0.0266(14) 0.058(2) -0.0058(14) 0.0187(18) -0.0039(14)
C30 0.0357(15) 0.0344(14) 0.0478(16) 0.0135(13) 0.0090(13) 0.0116(12)
C31 0.0473(19) 0.065(2) 0.0382(16) -0.0028(15) 0.0144(14) -0.0245(17)
C32 0.0433(17) 0.0421(16) 0.0475(17) 0.0216(14) 0.0039(14) -0.0032(13)
Br1 0.03515(16) 0.03333(15) 0.02928(14) -0.00680(10) 0.00661(10) -0.01336(11)
Br2 0.02437(14) 0.05143(19) 0.03287(15) 0.01282(12) 0.00045(10) 0.01029(11)
Zr1 0.01573(12) 0.02181(12) 0.01766(11) 0.00046(7) 0.00017(6) -0.00075(7)

loop_
_atom_type_symbol
_atom_type_description
_atom_type_scat_dispersion_real
_atom_type_scat_dispersion_imag
_atom_type_scat_source
C C 0.0181 0.0091 'International Tables Vol C Tables 4.2.6.8 and 6.1.1.4'
H H 0.0000 0.0000 'International Tables Vol C Tables 4.2.6.8 and 6.1.1.4'
Br Br -0.6763 1.2805 'International Tables Vol C Tables 4.2.6.8 and 6.1.1.4'
Zr Zr -0.1862 2.2449 'International Tables Vol C Tables 4.2.6.8 and 6.1.1.4'

loop_
_geom_angle_atom_site_label_1
_geom_angle_atom_site_label_2
_geom_angle_atom_site_label_3
_geom_angle
_geom_angle_site_symmetry_1
_geom_angle_site_symmetry_3
_geom_angle_publ_flag
C2 C1 C8 107.6(2) . . ?
C2 C1 Zr1 76.73(14) . . ?
C8 C1 Zr1 78.28(14) . . ?
C3 C2 C1 109.5(2) . . ?
C3 C2 C10 125.9(2) . . ?
C1 C2 C10 124.3(2) . . ?
C3 C2 Zr1 73.48(14) . . ?
C1 C2 Zr1 70.67(14) . . ?
C10 C2 Zr1 127.11(18) . . ?
C2 C3 C9 107.0(2) . . ?
C2 C3 C11 122.8(2) . . ?
C9 C3 C11 128.7(2) . . ?
C2 C3 Zr1 74.55(14) . . ?
C9 C3 Zr1 73.47(13) . . ?
C11 C3 Zr1 128.38(17) . . ?
C5 C4 C9 117.8(2) . . ?
C5 C4 C12 120.7(2) . . ?
C9 C4 C12 121.5(2) . . ?
C4 C5 C6 121.6(2) . . ?
C4 C5 C13 120.7(3) . . ?
C6 C5 C13 117.7(3) . . ?
C7 C6 C5 121.4(2) . . ?
C7 C6 C14 120.2(3) . . ?
C5 C6 C14 118.4(2) . . ?
C6 C7 C8 117.9(2) . . ?
C6 C7 C15 122.0(2) . . ?
C8 C7 C15 119.7(2) . . ?
C7 C8 C1 130.9(2) . . ?
C7 C8 C9 121.1(2) . . ?
C1 C8 C9 107.4(2) . . ?
C7 C8 Zr1 130.37(16) . . ?
C1 C8 Zr1 69.17(13) . . ?
C9 C8 Zr1 71.81(13) . . ?
C4 C9 C8 119.3(2) . . ?
C4 C9 C3 133.1(2) . . ?
C8 C9 C3 107.5(2) . . ?
C4 C9 Zr1 119.71(16) . . ?
C8 C9 Zr1 75.86(13) . . ?
C3 C9 Zr1 73.40(13) . . ?
C3 C11 C31 110.8(2) . . ?
C17 C16 C23 107.4(2) . . ?
C17 C16 Zr1 76.57(14) . . ?
C23 C16 Zr1 78.09(14) . . ?
C18 C17 C16 109.1(2) . . ?
C18 C17 C25 124.2(2) . . ?
C16 C17 C25 126.3(2) . . ?
C18 C17 Zr1 77.18(14) . . ?
C16 C17 Zr1 70.11(13) . . ?
C25 C17 Zr1 125.00(17) . . ?
C17 C18 C24 107.7(2) . . ?
C17 C18 C26 122.6(2) . . ?
C24 C18 C26 128.3(2) . . ?
C17 C18 Zr1 70.94(13) . . ?
C24 C18 Zr1 74.91(13) . . ?
C26 C18 Zr1 130.38(17) . . ?
C20 C19 C24 117.2(2) . . ?
C20 C19 C27 122.8(3) . . ?
C24 C19 C27 119.9(2) . . ?
C19 C20 C21 122.0(2) . . ?
C19 C20 C28 120.6(3) . . ?
C21 C20 C28 117.4(3) . . ?
C22 C21 C20 121.4(2) . . ?
C22 C21 C29 119.6(3) . . ?
C20 C21 C29 119.0(3) . . ?
C21 C22 C23 117.7(2) . . ?
C21 C22 C30 123.5(3) . . ?
C23 C22 C30 118.8(3) . . ?
C22 C23 C16 130.7(2) . . ?
C22 C23 C24 121.1(2) . . ?
C16 C23 C24 108.2(2) . . ?
C22 C23 Zr1 122.27(16) . . ?
C16 C23 Zr1 68.82(13) . . ?
C24 C23 Zr1 76.64(13) . . ?
C19 C24 C23 120.3(2) . . ?
C19 C24 C18 132.2(2) . . ?
C23 C24 C18 107.4(2) . . ?
C19 C24 Zr1 122.82(16) . . ?
C23 C24 Zr1 71.40(13) . . ?
C18 C24 Zr1 73.02(13) . . ?
C18 C26 C32 110.2(2) . . ?
C16 Zr1 C1 95.28(8) . . ?
C16 Zr1 C17 33.33(8) . . ?
C1 Zr1 C17 87.03(8) . . ?
C16 Zr1 C3 125.91(8) . . ?
C1 Zr1 C3 54.56(8) . . ?
C17 Zr1 C3 138.57(8) . . ?
C16 Zr1 C9 93.16(8) . . ?
C1 Zr1 C9 54.61(8) . . ?
C17 Zr1 C9 114.01(8) . . ?
C3 Zr1 C9 33.13(8) . . ?
C16 Zr1 C23 33.09(8) . . ?
C1 Zr1 C23 128.00(8) . . ?
C17 Zr1 C23 53.81(8) . . ?
C3 Zr1 C23 137.01(8) . . ?
C9 Zr1 C23 107.31(8) . . ?
C16 Zr1 C2 126.74(8) . . ?
C1 Zr1 C2 32.60(8) . . ?
C17 Zr1 C2 117.84(8) . . ?
C3 Zr1 C2 31.97(8) . . ?
C9 Zr1 C2 53.49(8) . . ?
C23 Zr1 C2 156.81(8) . . ?
C16 Zr1 Br2 130.75(6) . . ?
C1 Zr1 Br2 93.64(6) . . ?
C17 Zr1 Br2 99.34(6) . . ?
C3 Zr1 Br2 98.14(6) . . ?
C9 Zr1 Br2 130.15(5) . . ?
C23 Zr1 Br2 122.36(5) . . ?
C2 Zr1 Br2 78.75(6) . . ?
C16 Zr1 C18 54.40(8) . . ?
C1 Zr1 C18 110.99(8) . . ?
C17 Zr1 C18 31.88(8) . . ?
C3 Zr1 C18 164.93(8) . . ?
C9 Zr1 C18 145.35(8) . . ?
C23 Zr1 C18 53.33(7) . . ?
C2 Zr1 C18 133.48(8) . . ?
Br2 Zr1 C18 77.23(5) . . ?
C16 Zr1 C8 76.52(8) . . ?
C1 Zr1 C8 32.55(8) . . ?
C17 Zr1 C8 85.82(8) . . ?
C3 Zr1 C8 53.78(7) . . ?
C9 Zr1 C8 32.33(8) . . ?
C23 Zr1 C8 103.99(8) . . ?
C2 Zr1 C8 52.84(7) . . ?
Br2 Zr1 C8 125.98(6) . . ?
C18 Zr1 C8 117.39(8) . . ?
C16 Zr1 Br1 113.42(6) . . ?
C1 Zr1 Br1 134.68(6) . . ?
C17 Zr1 Br1 135.71(6) . . ?
C3 Zr1 Br1 80.11(6) . . ?
C9 Zr1 Br1 88.12(6) . . ?
C23 Zr1 Br1 83.76(5) . . ?
C2 Zr1 Br1 106.23(6) . . ?
Br2 Zr1 Br1 92.920(12) . . ?
C18 Zr1 Br1 114.20(6) . . ?
C8 Zr1 Br1 120.09(6) . . ?
C16 Zr1 C24 54.22(8) . . ?
C1 Zr1 C24 140.02(8) . . ?
C17 Zr1 C24 53.12(7) . . ?
C3 Zr1 C24 162.86(8) . . ?
C9 Zr1 C24 139.16(7) . . ?
C23 Zr1 C24 31.96(7) . . ?
C2 Zr1 C24 164.85(8) . . ?
Br2 Zr1 C24 90.40(5) . . ?
C18 Zr1 C24 32.08(7) . . ?
C8 Zr1 C24 130.73(7) . . ?
Br1 Zr1 C24 84.66(5) . . ?

loop_
_geom_bond_atom_site_label_1
_geom_bond_atom_site_label_2
_geom_bond_distance
_geom_bond_site_symmetry_2
_geom_bond_publ_flag
C1 C2 1.419(4) . ?
C1 C8 1.430(3) . ?
C1 Zr1 2.485(2) . ?
C2 C3 1.408(4) . ?
C2 C10 1.502(4) . ?
C2 Zr1 2.563(2) . ?
C3 C9 1.454(3) . ?
C3 C11 1.500(3) . ?
C3 Zr1 2.549(2) . ?
C4 C5 1.389(4) . ?
C4 C9 1.434(4) . ?
C4 C12 1.505(4) . ?
C5 C6 1.435(4) . ?
C5 C13 1.511(4) . ?
C6 C7 1.373(4) . ?
C6 C14 1.514(4) . ?
C7 C8 1.422(3) . ?
C7 C15 1.514(4) . ?
C8 C9 1.436(3) . ?
C8 Zr1 2.603(2) . ?
C9 Zr1 2.550(2) . ?
C11 C31 1.531(4) . ?
C16 C17 1.424(4) . ?
C16 C23 1.427(3) . ?
C16 Zr1 2.438(2) . ?
C17 C18 1.409(4) . ?
C17 C25 1.508(3) . ?
C17 Zr1 2.522(2) . ?
C18 C24 1.445(3) . ?
C18 C26 1.505(3) . ?
C18 Zr1 2.602(2) . ?
C19 C20 1.385(4) . ?
C19 C24 1.429(3) . ?
C19 C27 1.504(4) . ?
C20 C21 1.437(4) . ?
C20 C28 1.515(4) . ?
C21 C22 1.371(4) . ?
C21 C29 1.512(4) . ?
C22 C23 1.425(3) . ?
C22 C30 1.507(4) . ?
C23 C24 1.429(3) . ?
C23 Zr1 2.558(2) . ?
C24 Zr1 2.626(2) . ?
C26 C32 1.531(4) . ?
Br1 Zr1 2.6041(3) . ?
Br2 Zr1 2.5927(3) . ?

loop_
_geom_torsion_atom_site_label_1
_geom_torsion_atom_site_label_2
_geom_torsion_atom_site_label_3
_geom_torsion_atom_site_label_4
_geom_torsion
_geom_torsion_site_symmetry_1
_geom_torsion_site_symmetry_2
_geom_torsion_site_symmetry_3
_geom_torsion_site_symmetry_4
_geom_torsion_publ_flag
C8 C1 C2 C3 9.3(3) . . . . ?
Zr1 C1 C2 C3 -63.66(18) . . . . ?
C8 C1 C2 C10 -164.8(2) . . . . ?
Zr1 C1 C2 C10 122.3(2) . . . . ?
C8 C1 C2 Zr1 72.92(17) . . . . ?
C1 C2 C3 C9 -4.9(3) . . . . ?
C10 C2 C3 C9 168.9(2) . . . . ?
Zr1 C2 C3 C9 -66.84(16) . . . . ?
C1 C2 C3 C11 -172.1(2) . . . . ?
C10 C2 C3 C11 1.8(4) . . . . ?
Zr1 C2 C3 C11 126.0(2) . . . . ?
C1 C2 C3 Zr1 61.89(18) . . . . ?
C10 C2 C3 Zr1 -124.2(3) . . . . ?
C9 C4 C5 C6 -3.3(4) . . . . ?
C12 C4 C5 C6 175.1(3) . . . . ?
C9 C4 C5 C13 179.0(2) . . . . ?
C12 C4 C5 C13 -2.6(4) . . . . ?
C4 C5 C6 C7 7.0(4) . . . . ?
C13 C5 C6 C7 -175.3(3) . . . . ?
C4 C5 C6 C14 -172.6(2) . . . . ?
C13 C5 C6 C14 5.1(4) . . . . ?
C5 C6 C7 C8 -1.7(4) . . . . ?
C14 C6 C7 C8 177.8(2) . . . . ?
C5 C6 C7 C15 -175.2(2) . . . . ?
C14 C6 C7 C15 4.3(4) . . . . ?
C6 C7 C8 C1 -177.9(2) . . . . ?
C15 C7 C8 C1 -4.3(4) . . . . ?
C6 C7 C8 C9 -6.8(3) . . . . ?
C15 C7 C8 C9 166.8(2) . . . . ?
C6 C7 C8 Zr1 85.2(3) . . . . ?
C15 C7 C8 Zr1 -101.2(3) . . . . ?
C2 C1 C8 C7 162.2(2) . . . . ?
Zr1 C1 C8 C7 -126.0(3) . . . . ?
C2 C1 C8 C9 -9.8(3) . . . . ?
Zr1 C1 C8 C9 61.99(16) . . . . ?
C2 C1 C8 Zr1 -71.84(17) . . . . ?
C5 C4 C9 C8 -5.0(3) . . . . ?
C12 C4 C9 C8 176.6(2) . . . . ?
C5 C4 C9 C3 170.3(3) . . . . ?
C12 C4 C9 C3 -8.0(4) . . . . ?
C5 C4 C9 Zr1 -94.9(2) . . . . ?
C12 C4 C9 Zr1 86.7(3) . . . . ?
C7 C8 C9 C4 10.3(3) . . . . ?
C1 C8 C9 C4 -176.7(2) . . . . ?
Zr1 C8 C9 C4 -116.4(2) . . . . ?
C7 C8 C9 C3 -166.1(2) . . . . ?
C1 C8 C9 C3 6.8(3) . . . . ?
Zr1 C8 C9 C3 67.13(16) . . . . ?
C7 C8 C9 Zr1 126.7(2) . . . . ?
C1 C8 C9 Zr1 -60.30(16) . . . . ?
C2 C3 C9 C4 -177.0(3) . . . . ?
C11 C3 C9 C4 -10.9(4) . . . . ?
Zr1 C3 C9 C4 115.4(3) . . . . ?
C2 C3 C9 C8 -1.2(3) . . . . ?
C11 C3 C9 C8 164.9(2) . . . . ?
Zr1 C3 C9 C8 -68.81(16) . . . . ?
C2 C3 C9 Zr1 67.57(17) . . . . ?
C11 C3 C9 Zr1 -126.3(3) . . . . ?
C2 C3 C11 C31 90.0(3) . . . . ?
C9 C3 C11 C31 -74.2(4) . . . . ?
Zr1 C3 C11 C31 -173.9(2) . . . . ?
C23 C16 C17 C18 -4.7(3) . . . . ?
Zr1 C16 C17 C18 67.98(17) . . . . ?
C23 C16 C17 C25 167.9(2) . . . . ?
Zr1 C16 C17 C25 -119.4(3) . . . . ?
C23 C16 C17 Zr1 -72.69(16) . . . . ?
C16 C17 C18 C24 3.1(3) . . . . ?
C25 C17 C18 C24 -169.7(2) . . . . ?
Zr1 C17 C18 C24 66.49(16) . . . . ?
C16 C17 C18 C26 170.3(2) . . . . ?
C25 C17 C18 C26 -2.5(4) . . . . ?
Zr1 C17 C18 C26 -126.3(2) . . . . ?
C16 C17 C18 Zr1 -63.39(17) . . . . ?
C25 C17 C18 Zr1 123.8(3) . . . . ?
C24 C19 C20 C21 -2.3(4) . . . . ?
C27 C19 C20 C21 176.1(2) . . . . ?
C24 C19 C20 C28 179.8(3) . . . . ?
C27 C19 C20 C28 -1.9(4) . . . . ?
C19 C20 C21 C22 -2.8(4) . . . . ?
C28 C20 C21 C22 175.2(3) . . . . ?
C19 C20 C21 C29 178.4(3) . . . . ?
C28 C20 C21 C29 -3.6(4) . . . . ?
C20 C21 C22 C23 5.3(4) . . . . ?
C29 C21 C22 C23 -175.8(2) . . . . ?
C20 C21 C22 C30 -174.3(3) . . . . ?
C29 C21 C22 C30 4.6(4) . . . . ?
C21 C22 C23 C16 174.8(3) . . . . ?
C30 C22 C23 C16 -5.6(4) . . . . ?
C21 C22 C23 C24 -2.9(4) . . . . ?
C30 C22 C23 C24 176.7(2) . . . . ?
C21 C22 C23 Zr1 -96.4(2) . . . . ?
C30 C22 C23 Zr1 83.2(3) . . . . ?
C17 C16 C23 C22 -173.4(2) . . . . ?
Zr1 C16 C23 C22 115.0(3) . . . . ?
C17 C16 C23 C24 4.5(3) . . . . ?
Zr1 C16 C23 C24 -67.14(17) . . . . ?
C17 C16 C23 Zr1 71.63(16) . . . . ?
C20 C19 C24 C23 4.6(3) . . . . ?
C27 C19 C24 C23 -173.8(2) . . . . ?
C20 C19 C24 C18 -172.3(2) . . . . ?
C27 C19 C24 C18 9.2(4) . . . . ?
C20 C19 C24 Zr1 91.0(3) . . . . ?
C27 C19 C24 Zr1 -87.4(3) . . . . ?
C22 C23 C24 C19 -2.1(4) . . . . ?
C16 C23 C24 C19 179.8(2) . . . . ?
Zr1 C23 C24 C19 117.8(2) . . . . ?
C22 C23 C24 C18 175.5(2) . . . . ?
C16 C23 C24 C18 -2.6(3) . . . . ?
Zr1 C23 C24 C18 -64.63(16) . . . . ?
C22 C23 C24 Zr1 -119.8(2) . . . . ?
C16 C23 C24 Zr1 62.02(16) . . . . ?
C17 C18 C24 C19 176.9(2) . . . . ?
C26 C18 C24 C19 10.7(4) . . . . ?
Zr1 C18 C24 C19 -119.2(3) . . . . ?
C17 C18 C24 C23 -0.3(3) . . . . ?
C26 C18 C24 C23 -166.5(2) . . . . ?
Zr1 C18 C24 C23 63.56(16) . . . . ?
C17 C18 C24 Zr1 -63.85(16) . . . . ?
C26 C18 C24 Zr1 129.9(3) . . . . ?
C17 C18 C26 C32 -90.4(3) . . . . ?
C24 C18 C26 C32 74.0(3) . . . . ?
Zr1 C18 C26 C32 177.7(2) . . . . ?
